data_4329369
loop_
_publ_author_name
'Manolis J. Manos'
'Eleni J. Kyprianidou'
'Giannis S. Papaefstathiou'
'Anastasios J. Tasiopoulos'

_publ_section_title
;
 Insertion of Functional Groups into a Nd3+ Metal-Organic Framework via
 Single-Crystal-to-Single-Crystal Coordinating Solvent Exchange
;
_journal_name_full 'Inorganic Chemistry'
_journal_page_first 6308
_journal_page_last 6314
_journal_paper_doi 10.1021/ic3005085
_journal_volume 51
_journal_year 2012
_chemical_formula_moiety 'C32 H16 Cl N2 Nd2 O15, C3 H3 N2'
_chemical_formula_sum 'C35 H19 Cl N4 Nd2 O15'
_chemical_formula_weight 1059.47
_chemical_name_systematic
; 
 ? 
;
_space_group_IT_number 15
_symmetry_cell_setting monoclinic
_symmetry_space_group_name_Hall '-C 2yc'
_symmetry_space_group_name_H-M 'C 1 2/c 1'
_atom_sites_solution_hydrogens geom
_atom_sites_solution_primary direct
_atom_sites_solution_secondary difmap
_audit_creation_method SHELXL-97
_cell_angle_alpha 90.00
_cell_angle_beta 98.997(7)
_cell_angle_gamma 90.00
_cell_formula_units_Z 4
_cell_length_a 28.5336(16)
_cell_length_b 14.7711(8)
_cell_length_c 13.6945(9)
_cell_measurement_reflns_used 3868
_cell_measurement_temperature 100(2)
_cell_measurement_theta_max 28.8781
_cell_measurement_theta_min 3.0063
_cell_volume 5700.8(6)
_computing_cell_refinement 'CrysAlis RED'
_computing_data_collection 'CrysAlis CCD'
_computing_data_reduction 'CrysAlis RED'
_computing_molecular_graphics
;
 DIAMOND (Brandenburg, 2006)
 MERCURY (Bruno et al. 2002)
;
_computing_publication_material 'WINGX (Farrugia, 1999)'
_computing_structure_refinement 'SHELXL-97 (Sheldrick, 1997)'
_computing_structure_solution 'SHELXL-97 (Sheldrick, 1997)'
_diffrn_ambient_temperature 100(2)
_diffrn_detector_area_resol_mean 10.4223
_diffrn_measured_fraction_theta_full 0.994
_diffrn_measured_fraction_theta_max 0.994
_diffrn_measurement_device_type 'SuperNova, Dual, Cu at zero, Atlas'
_diffrn_measurement_method '\w scans'
_diffrn_radiation_monochromator mirror
_diffrn_radiation_source 'SuperNova (Mo) X-ray Source'
_diffrn_radiation_type MoK\a
_diffrn_radiation_wavelength 0.71073
_diffrn_reflns_av_R_equivalents 0.0572
_diffrn_reflns_av_sigmaI/netI 0.0732
_diffrn_reflns_limit_h_max 33
_diffrn_reflns_limit_h_min -33
_diffrn_reflns_limit_k_max 17
_diffrn_reflns_limit_k_min -16
_diffrn_reflns_limit_l_max 9
_diffrn_reflns_limit_l_min -16
_diffrn_reflns_number 11380
_diffrn_reflns_theta_full 25.00
_diffrn_reflns_theta_max 25.00
_diffrn_reflns_theta_min 3.01
_exptl_absorpt_coefficient_mu 1.899
_exptl_absorpt_correction_T_max 1.00000
_exptl_absorpt_correction_T_min 0.75908
_exptl_absorpt_correction_type multi-scan
_exptl_absorpt_process_details 'empirical absorption correction (CrysAlis RED, Oxford Diffraction)'
_exptl_crystal_colour colorless
_exptl_crystal_density_diffrn 1.234
_exptl_crystal_description plate
_exptl_crystal_F_000 2056
_exptl_crystal_size_max 0.08
_exptl_crystal_size_mid 0.05
_exptl_crystal_size_min 0.02
_refine_diff_density_max 1.653
_refine_diff_density_min -0.955
_refine_diff_density_rms 0.172
_refine_ls_extinction_method none
_refine_ls_goodness_of_fit_ref 1.087
_refine_ls_hydrogen_treatment mixed
_refine_ls_matrix_type full
_refine_ls_number_parameters 272
_refine_ls_number_reflns 4986
_refine_ls_number_restraints 201
_refine_ls_restrained_S_all 1.070
_refine_ls_R_factor_all 0.0752
_refine_ls_R_factor_gt 0.0576
_refine_ls_shift/su_max 0.000
_refine_ls_shift/su_mean 0.000
_refine_ls_structure_factor_coef Fsqd
_refine_ls_weighting_details 'calc w=1/[\s^2^(Fo^2^)+(0.1053P)^2^+0.5896P] where P=(Fo^2^+2Fc^2^)/3'
_refine_ls_weighting_scheme calc
_refine_ls_wR_factor_gt 0.1634
_refine_ls_wR_factor_ref 0.1736
_reflns_number_gt 3740
_reflns_number_total 4986
_reflns_threshold_expression >2sigma(I)
_cod_data_source_file ic3005085_si_002_07.cif
_cod_data_source_block UCY-2-Cl
_cod_original_sg_symbol_H-M 'C 2/c'
_cod_database_code 4329369

loop_
_symmetry_equiv_pos_as_xyz
'x, y, z'
'-x, y, -z+1/2'
'x+1/2, y+1/2, z'
'-x+1/2, y+1/2, -z+1/2'
'-x, -y, -z'
'x, -y, z-1/2'
'-x+1/2, -y+1/2, -z'
'x+1/2, -y+1/2, z-1/2'

loop_
_atom_site_label
_atom_site_type_symbol
_atom_site_fract_x
_atom_site_fract_y
_atom_site_fract_z
_atom_site_U_iso_or_equiv
_atom_site_adp_type
_atom_site_occupancy
_atom_site_symmetry_multiplicity
_atom_site_calc_flag
_atom_site_refinement_flags
Nd1 Nd 0.181713(12) 0.21156(2) 0.46041(3) 0.02536(18) Uani 1 1 d U
O1 O 0.1128(2) 0.1857(4) 0.5535(5) 0.0549(16) Uani 1 1 d U
O2 O 0.1126(2) 0.3134(4) 0.4701(5) 0.0549(17) Uani 1 1 d U
O3 O 0.20499(18) 0.0781(3) 0.5673(4) 0.0457(14) Uani 1 1 d U
O4 O 0.23346(17) 0.3379(3) 0.4455(4) 0.0357(12) Uani 1 1 d U
O5 O 0.1991(2) 0.2879(3) 0.6187(4) 0.0413(14) Uani 1 1 d U
O6 O 0.23117(18) 0.1430(4) 0.3511(4) 0.0453(14) Uani 1 1 d U
O7 O 0.1516(3) 0.2737(5) 0.2852(6) 0.074(2) Uani 1 1 d U
Cl1 Cl 0.1186(4) 0.0850(12) 0.3655(11) 0.112(4) Uani 0.50 1 d PU
O8 O 0.1396(10) 0.085(3) 0.371(3) 0.134(14) Uani 0.50 1 d PU
N1 N -0.0971(2) 0.4381(5) 0.6538(5) 0.0450(17) Uani 1 1 d U
N2 N 0.0372(11) 0.2985(17) 0.2828(19) 0.284(16) Uani 1 1 d DU
C1 C 0.0947(3) 0.2610(6) 0.5276(6) 0.043(2) Uani 1 1 d U
C2 C 0.0511(3) 0.2878(5) 0.5663(6) 0.0398(19) Uani 1 1 d U
C3 C 0.0230(4) 0.2237(7) 0.6018(9) 0.066(3) Uani 1 1 d U
H3 H 0.0327 0.1635 0.6059 0.079 Uiso 1 1 calc R
C4 C -0.0194(4) 0.2478(7) 0.6315(9) 0.070(3) Uani 1 1 d U
H4 H -0.0384 0.2037 0.6541 0.084 Uiso 1 1 calc R
C5 C -0.0336(3) 0.3368(6) 0.6277(6) 0.044(2) Uani 1 1 d U
C6 C -0.0051(3) 0.4022(6) 0.5938(6) 0.045(2) Uani 1 1 d U
H6 H -0.0142 0.4627 0.5927 0.055 Uiso 1 1 calc R
C7 C 0.0365(3) 0.3784(6) 0.5618(6) 0.050(2) Uani 1 1 d U
H7 H 0.0549 0.4223 0.5373 0.060 Uiso 1 1 calc R
C8 C -0.0801(3) 0.3580(6) 0.6557(6) 0.047(2) Uani 1 1 d DU
H16 H -0.094(4) 0.299(4) 0.677(8) 0.09(4) Uiso 1 1 d D
C9 C 0.2483(3) 0.0921(5) 0.5852(5) 0.0344(17) Uani 1 1 d U
C10 C 0.2803(3) 0.0237(5) 0.6429(5) 0.0352(17) Uani 1 1 d U
C11 C 0.3271(3) 0.0150(5) 0.6274(5) 0.0375(18) Uani 1 1 d U
H11 H 0.3391 0.0537 0.5838 0.045 Uiso 1 1 calc R
C12 C 0.3561(3) -0.0522(5) 0.6778(6) 0.0377(18) Uani 1 1 d U
C13 C 0.3387(3) -0.1062(5) 0.7472(5) 0.0390(19) Uani 1 1 d U
H13 H 0.3583 -0.1488 0.7832 0.047 Uiso 1 1 calc R
C14 C 0.2919(3) -0.0967(5) 0.7629(5) 0.0340(17) Uani 1 1 d U
C15 C 0.2625(3) -0.0326(5) 0.7096(5) 0.0342(17) Uani 1 1 d U
H15 H 0.2310 -0.0274 0.7187 0.041 Uiso 1 1 calc R
C16 C 0.2275(3) 0.3438(5) 0.6627(5) 0.0387(18) Uani 1 1 d U
C17 C 0.0000 0.241(3) 0.2500 0.26(2) Uani 1 2 d SDU
H17 H 0.0000 0.1776 0.2500 0.312 Uiso 1 2 calc SR
C18 C 0.0238(7) 0.3854(13) 0.2637(18) 0.161(10) Uani 1 1 d DU
H18 H 0.0437 0.4357 0.2684 0.193 Uiso 1 1 calc R

loop_
_atom_site_aniso_label
_atom_site_aniso_U_11
_atom_site_aniso_U_22
_atom_site_aniso_U_33
_atom_site_aniso_U_23
_atom_site_aniso_U_13
_atom_site_aniso_U_12
Nd1 0.0181(3) 0.0264(3) 0.0339(3) -0.00004(15) 0.01122(19) 0.00216(14)
O1 0.038(3) 0.037(3) 0.099(5) 0.014(3) 0.039(3) 0.006(3)
O2 0.039(3) 0.063(4) 0.072(4) 0.033(3) 0.035(3) 0.032(3)
O3 0.030(3) 0.032(3) 0.080(4) 0.019(3) 0.025(3) 0.010(2)
O4 0.034(3) 0.027(3) 0.052(3) 0.012(2) 0.024(3) 0.004(2)
O5 0.046(4) 0.041(3) 0.044(3) -0.017(2) 0.028(3) -0.015(3)
O6 0.032(3) 0.055(4) 0.055(3) -0.029(3) 0.025(3) -0.010(3)
O7 0.040(4) 0.070(5) 0.107(6) 0.031(4) -0.008(4) 0.025(3)
Cl1 0.108(9) 0.119(7) 0.115(6) -0.036(5) 0.039(7) -0.050(8)
O8 0.09(2) 0.13(2) 0.20(3) -0.119(19) 0.08(2) -0.051(18)
N1 0.035(4) 0.053(4) 0.053(4) 0.018(3) 0.025(3) 0.012(3)
N2 0.26(3) 0.37(4) 0.20(2) 0.10(2) -0.04(2) 0.10(2)
C1 0.030(4) 0.042(5) 0.061(5) 0.004(4) 0.016(4) 0.003(4)
C2 0.019(4) 0.048(5) 0.054(5) 0.001(4) 0.009(4) 0.006(3)
C3 0.045(6) 0.057(6) 0.104(8) 0.012(5) 0.038(6) 0.012(5)
C4 0.051(6) 0.053(6) 0.115(9) 0.029(6) 0.042(6) 0.014(5)
C5 0.043(5) 0.048(5) 0.045(4) 0.016(4) 0.017(4) 0.014(4)
C6 0.036(5) 0.043(5) 0.061(5) 0.010(4) 0.020(4) 0.013(4)
C7 0.035(4) 0.046(5) 0.073(6) 0.021(4) 0.029(4) 0.012(4)
C8 0.044(5) 0.047(5) 0.055(5) 0.020(4) 0.022(4) 0.016(4)
C9 0.038(4) 0.031(4) 0.039(4) 0.010(3) 0.020(4) 0.004(3)
C10 0.035(4) 0.029(4) 0.048(4) 0.008(3) 0.025(4) 0.003(3)
C11 0.039(4) 0.036(4) 0.043(4) 0.016(3) 0.027(4) 0.002(3)
C12 0.030(4) 0.038(4) 0.051(4) 0.011(4) 0.025(4) 0.011(3)
C13 0.039(4) 0.036(4) 0.049(4) 0.017(3) 0.027(4) 0.016(3)
C14 0.038(4) 0.030(4) 0.039(4) 0.011(3) 0.022(4) 0.005(3)
C15 0.031(4) 0.032(4) 0.045(4) 0.005(3) 0.024(4) 0.007(3)
C16 0.043(5) 0.033(4) 0.046(4) -0.010(3) 0.023(4) 0.000(4)
C17 0.20(4) 0.19(3) 0.37(5) 0.000 0.00(3) 0.000
C18 0.21(2) 0.117(13) 0.177(18) -0.041(14) 0.09(2) -0.019(12)

loop_
_atom_type_symbol
_atom_type_description
_atom_type_scat_dispersion_real
_atom_type_scat_dispersion_imag
_atom_type_scat_source
C C 0.0033 0.0016 'International Tables Vol C Tables 4.2.6.8 and 6.1.1.4'
H H 0.0000 0.0000 'International Tables Vol C Tables 4.2.6.8 and 6.1.1.4'
N N 0.0061 0.0033 'International Tables Vol C Tables 4.2.6.8 and 6.1.1.4'
O O 0.0106 0.0060 'International Tables Vol C Tables 4.2.6.8 and 6.1.1.4'
Nd Nd -0.1943 3.0179 'International Tables Vol C Tables 4.2.6.8 and 6.1.1.4'
Cl Cl 0.1484 0.1585 'International Tables Vol C Tables 4.2.6.8 and 6.1.1.4'

loop_
_geom_angle_atom_site_label_1
_geom_angle_atom_site_label_2
_geom_angle_atom_site_label_3
_geom_angle
_geom_angle_site_symmetry_1
_geom_angle_site_symmetry_3
O4 Nd1 O5 70.90(17) . .
O4 Nd1 O6 81.25(17) . .
O5 Nd1 O6 133.32(19) . .
O4 Nd1 O8 144.0(10) . .
O5 Nd1 O8 145.1(10) . .
O6 Nd1 O8 70.1(7) . .
O4 Nd1 O3 123.65(18) . .
O5 Nd1 O3 81.01(19) . .
O6 Nd1 O3 84.54(19) . .
O8 Nd1 O3 75.8(12) . .
O4 Nd1 O2 92.14(19) . .
O5 Nd1 O2 74.1(2) . .
O6 Nd1 O2 145.2(2) . .
O8 Nd1 O2 99.1(8) . .
O3 Nd1 O2 125.94(18) . .
O4 Nd1 O1 133.96(18) . .
O5 Nd1 O1 71.8(2) . .
O6 Nd1 O1 144.79(18) . .
O8 Nd1 O1 77.2(7) . .
O3 Nd1 O1 74.97(17) . .
O2 Nd1 O1 51.96(18) . .
O4 Nd1 O7 76.4(2) . .
O5 Nd1 O7 131.0(2) . .
O6 Nd1 O7 73.6(2) . .
O8 Nd1 O7 74.9(12) . .
O3 Nd1 O7 148.0(2) . .
O2 Nd1 O7 71.7(2) . .
O1 Nd1 O7 110.4(2) . .
O4 Nd1 O4 74.35(17) . 7_556
O5 Nd1 O4 69.57(18) . 7_556
O6 Nd1 O4 67.20(17) . 7_556
O8 Nd1 O4 111.8(10) . 7_556
O3 Nd1 O4 50.00(16) . 7_556
O2 Nd1 O4 143.6(2) . 7_556
O1 Nd1 O4 115.70(18) . 7_556
O7 Nd1 O4 133.8(2) . 7_556
O4 Nd1 Cl1 147.6(3) . .
O5 Nd1 Cl1 139.4(3) . .
O6 Nd1 Cl1 80.1(3) . .
O8 Nd1 Cl1 10.9(9) . .
O3 Nd1 Cl1 80.6(4) . .
O2 Nd1 Cl1 88.3(4) . .
O1 Nd1 Cl1 68.6(3) . .
O7 Nd1 Cl1 73.0(4) . .
O4 Nd1 Cl1 121.1(4) 7_556 .
O4 Nd1 C1 113.7(2) . .
O5 Nd1 C1 70.2(2) . .
O6 Nd1 C1 156.4(2) . .
O8 Nd1 C1 88.5(7) . .
O3 Nd1 C1 100.2(2) . .
O2 Nd1 C1 26.1(2) . .
O1 Nd1 C1 25.8(2) . .
O7 Nd1 C1 91.6(2) . .
O4 Nd1 C1 132.9(2) 7_556 .
Cl1 Nd1 C1 77.9(3) . .
O4 Nd1 C9 99.55(19) . .
O5 Nd1 C9 74.7(2) . .
O6 Nd1 C9 73.9(2) . .
O8 Nd1 C9 93.1(11) . .
O3 Nd1 C9 24.61(18) . .
O2 Nd1 C9 140.75(19) . .
O1 Nd1 C9 95.66(19) . .
O7 Nd1 C9 147.5(2) . .
O4 Nd1 C9 25.41(18) 7_556 .
Cl1 Nd1 C9 100.4(4) . .
C1 Nd1 C9 118.6(2) . .
C1 O1 Nd1 92.4(5) . .
C1 O2 Nd1 93.6(5) . .
C9 O3 Nd1 98.7(4) . .
C9 O4 Nd1 163.0(5) 7_556 .
C9 O4 Nd1 89.7(4) 7_556 7_556
Nd1 O4 Nd1 105.65(17) . 7_556
C16 O5 Nd1 140.3(5) . .
C16 O6 Nd1 133.3(5) 7_556 .
O8 Cl1 Nd1 51(5) . .
Cl1 O8 Nd1 118(5) . .
C8 N1 C12 116.9(7) . 3_455
C18 N2 C17 110(3) . .
O1 C1 O2 122.0(7) . .
O1 C1 C2 117.9(7) . .
O2 C1 C2 120.1(7) . .
O1 C1 Nd1 61.8(4) . .
O2 C1 Nd1 60.2(4) . .
C2 C1 Nd1 177.5(6) . .
C3 C2 C7 119.0(7) . .
C3 C2 C1 120.7(7) . .
C7 C2 C1 120.1(7) . .
C2 C3 C4 120.8(9) . .
C2 C3 H3 119.6 . .
C4 C3 H3 119.6 . .
C5 C4 C3 120.0(9) . .
C5 C4 H4 120.0 . .
C3 C4 H4 120.0 . .
C4 C5 C6 119.7(8) . .
C4 C5 C8 117.7(8) . .
C6 C5 C8 122.6(8) . .
C7 C6 C5 120.5(8) . .
C7 C6 H6 119.7 . .
C5 C6 H6 119.7 . .
C6 C7 C2 119.9(7) . .
C6 C7 H7 120.0 . .
C2 C7 H7 120.0 . .
N1 C8 C5 123.1(8) . .
N1 C8 H16 130(6) . .
C5 C8 H16 107(6) . .
O3 C9 O4 121.5(7) . 7_556
O3 C9 C10 119.9(6) . .
O4 C9 C10 118.6(7) 7_556 .
O3 C9 Nd1 56.7(4) . .
O4 C9 Nd1 64.9(4) 7_556 .
C10 C9 Nd1 174.6(5) . .
C15 C10 C11 120.3(7) . .
C15 C10 C9 119.6(6) . .
C11 C10 C9 120.1(6) . .
C10 C11 C12 119.8(6) . .
C10 C11 H11 120.1 . .
C12 C11 H11 120.1 . .
C13 C12 C11 119.7(6) . .
C13 C12 N1 123.1(6) . 3_545
C11 C12 N1 117.3(6) . 3_545
C14 C13 C12 120.1(6) . .
C14 C13 H13 119.9 . .
C12 C13 H13 119.9 . .
C13 C14 C15 120.1(6) . .
C13 C14 C16 120.3(6) . 4_546
C15 C14 C16 119.6(6) . 4_546
C10 C15 C14 120.0(6) . .
C10 C15 H15 120.0 . .
C14 C15 H15 120.0 . .
O6 C16 O5 126.4(7) 7_556 .
O6 C16 C14 117.9(7) 7_556 4_556
O5 C16 C14 115.7(7) . 4_556
N2 C17 N2 104(4) . 2
N2 C17 H17 128.2 . .
N2 C17 H17 128.2 2 .
N2 C18 C18 107.2(17) . 2
N2 C18 H18 126.4 . .
C18 C18 H18 126.4 2 .

loop_
_geom_bond_atom_site_label_1
_geom_bond_atom_site_label_2
_geom_bond_distance
_geom_bond_site_symmetry_2
Nd1 O4 2.408(5) .
Nd1 O5 2.425(5) .
Nd1 O6 2.433(5) .
Nd1 O8 2.45(3) .
Nd1 O3 2.483(5) .
Nd1 O2 2.500(5) .
Nd1 O1 2.534(5) .
Nd1 O7 2.587(8) .
Nd1 O4 2.660(5) 7_556
Nd1 Cl1 2.775(14) .
Nd1 C1 2.874(8) .
Nd1 C9 2.937(7) .
O1 C1 1.254(10) .
O2 C1 1.268(10) .
O3 C9 1.237(9) .
O4 C9 1.260(9) 7_556
O4 Nd1 2.660(5) 7_556
O5 C16 1.243(9) .
O6 C16 1.240(9) 7_556
Cl1 O8 0.59(3) .
N1 C8 1.278(10) .
N1 C12 1.432(9) 3_455
N2 C18 1.353(16) .
N2 C17 1.383(18) .
C1 C2 1.479(11) .
C2 C3 1.378(12) .
C2 C7 1.400(10) .
C3 C4 1.383(13) .
C3 H3 0.9300 .
C4 C5 1.375(13) .
C4 H4 0.9300 .
C5 C6 1.388(11) .
C5 C8 1.472(11) .
C6 C7 1.373(10) .
C6 H6 0.9300 .
C7 H7 0.9300 .
C8 H16 1.01(2) .
C9 O4 1.260(9) 7_556
C9 C10 1.502(10) .
C10 C15 1.388(9) .
C10 C11 1.391(9) .
C11 C12 1.403(10) .
C11 H11 0.9300 .
C12 C13 1.392(10) .
C12 N1 1.432(9) 3_545
C13 C14 1.392(10) .
C13 H13 0.9300 .
C14 C15 1.394(9) .
C14 C16 1.514(9) 4_546
C15 H15 0.9300 .
C16 O6 1.240(9) 7_556
C16 C14 1.514(9) 4_556
C17 N2 1.383(18) 2
C17 H17 0.9300 .
C18 C18 1.35(4) 2
C18 H18 0.9300 .
